data_7200037
loop_
_publ_author_name
'Kendrick, John'
'Gourlay, Matthew D.'
'Neumann, Marcus A.'
'Leusen, Frank J. J.'

_publ_section_title
;
 Predicting spontaneous racemate resolution using recent developments in
 crystal structure prediction
;
_journal_issue 11
_journal_name_full CrystEngComm
_journal_page_first 2391
_journal_page_last 2399
_journal_paper_doi 10.1039/b909038j
_journal_volume 11
_journal_year 2009
_space_group_IT_number 14
_symmetry_cell_setting monoclinic
_symmetry_Int_Tables_number 14
_symmetry_space_group_name_Hall '-P 2ybc'
_symmetry_space_group_name_H-M 'P 1 21/c 1'
_cell_angle_alpha 90.000000
_cell_angle_beta 146.713462
_cell_angle_gamma 90.000000
_cell_length_a 9.664833
_cell_length_b 14.811225
_cell_length_c 15.909078
_cell_volume 1249.871
_cod_data_source_file 24HTP_racemic.cif
_cod_data_source_block 24HTP_R_5
_cod_original_sg_symbol_H-M 'P 2_1/c'
_cod_struct_determination_method theoretical
_cod_database_code 7200037

loop_
_symmetry_equiv_pos_site_id
_symmetry_equiv_pos_as_xyz
1 x,y,z
2 -x,y+1/2,-z+1/2
3 -x,-y,-z
4 x,-y+1/2,z+1/2

loop_
_atom_site_label
_atom_site_type_symbol
_atom_site_fract_x
_atom_site_fract_y
_atom_site_fract_z
C1 C 0.303573 0.059477 0.004213
C2 C 0.277287 0.162342 -0.007802
C3 C 0.547587 0.197674 0.144796
N4 N 0.654803 0.121971 0.249381
C5 C 0.499981 0.037622 0.172005
O6 O 0.861449 0.128350 0.396596
C7 C 0.664097 -0.044427 0.235691
C8 C 0.379290 0.028150 0.198138
C9 C 0.692513 0.208373 0.135666
C10 C 0.881916 0.148856 0.205955
H11 H 0.940698 0.094109 0.277011
C12 C 0.999357 0.158279 0.187669
H13 H 1.144517 0.110897 0.241562
C14 C 0.931132 0.228510 0.098733
O15 O 1.048437 0.234711 0.082453
C16 C 0.744231 0.289544 0.029605
H17 H 0.690154 0.344585 -0.039466
C18 C 0.627849 0.278896 0.048215
H19 H 0.480032 0.326150 -0.009095
C20 C 0.548892 0.284786 0.197282
H21 H 0.124996 0.024683 -0.074618
H22 H 0.373463 0.036735 -0.021660
H23 H 0.197244 0.189606 -0.106545
H24 H 0.156791 0.183907 -0.016658
H25 H 0.810647 -0.053217 0.357954
H26 H 0.546525 -0.105314 0.174379
H27 H 0.755295 -0.037704 0.220463
H28 H 0.526771 0.021478 0.321031
H29 H 0.261148 0.086704 0.153214
H30 H 0.262665 -0.032977 0.140356
H31 H 0.971299 0.283983 0.008617
H32 H 0.740790 0.309971 0.304180
H33 H 0.439800 0.336868 0.109172
H34 H 0.459790 0.273327 0.213270
